data_4121324
loop_
_publ_author_name
'Yangjian Quan'
'Jiji Zhang'
'Zuowei Xie'

_publ_section_title
;
 Three-Component [2+2+1] Cross-cyclotrimerization of Carboryne,
 Unactivated Alkene, and Trimethylsilylalkyne Co-mediated by Zr and Ni
;
_journal_name_full 'Journal of the American Chemical Society'
_journal_page_first 18742
_journal_page_last 18745
_journal_paper_doi 10.1021/ja410233e
_journal_volume 135
_journal_year 2013
_chemical_formula_sum 'C20 H35 B10 F3 Si'
_chemical_formula_weight 468.67
_chemical_name_systematic
; 
 ? 
;
_space_group_IT_number 15
_symmetry_cell_setting monoclinic
_symmetry_space_group_name_Hall '-C 2yc'
_symmetry_space_group_name_H-M 'C 1 2/c 1'
_atom_sites_solution_hydrogens geom
_atom_sites_solution_primary direct
_atom_sites_solution_secondary difmap
_audit_creation_method SHELXL-97
_cell_angle_alpha 90.00
_cell_angle_beta 98.023(3)
_cell_angle_gamma 90.00
_cell_formula_units_Z 8
_cell_length_a 30.987(4)
_cell_length_b 7.1481(9)
_cell_length_c 24.505(3)
_cell_measurement_reflns_used 633
_cell_measurement_temperature 296(2)
_cell_measurement_theta_max 15
_cell_measurement_theta_min 15
_cell_volume 5374.7(12)
_computing_cell_refinement 'BRUKER KAPPA APEXII DUO DIFFRACTOMETER'
_computing_data_collection 'BRUKER KAPPA APEXII DUO DIFFRACTOMETER'
_computing_data_reduction 'BRUKER KAPPA APEXII DUO DIFFRACTOMETER'
_computing_molecular_graphics 'SIEMENS SHELXTL'
_computing_publication_material 'SIEMENS SHELXTL'
_computing_structure_refinement 'SHELXL-97 (Sheldrick, 2008)'
_computing_structure_solution 'SHELXS-97 (Sheldrick, 2008)'
_diffrn_ambient_temperature 296(2)
_diffrn_measured_fraction_theta_full 1.000
_diffrn_measured_fraction_theta_max 1.000
_diffrn_measurement_device_type 'BRUKER KAPPA APEXII DUO DIFFRACTOMETER'
_diffrn_measurement_method 'PHI & OMEGA SCAN'
_diffrn_radiation_monochromator graphite
_diffrn_radiation_source 'fine-focus sealed tube'
_diffrn_radiation_type MoK\a
_diffrn_radiation_wavelength 0.71073
_diffrn_reflns_av_R_equivalents 0.1116
_diffrn_reflns_av_sigmaI/netI 0.1054
_diffrn_reflns_limit_h_max 36
_diffrn_reflns_limit_h_min -36
_diffrn_reflns_limit_k_max 8
_diffrn_reflns_limit_k_min -4
_diffrn_reflns_limit_l_max 29
_diffrn_reflns_limit_l_min -29
_diffrn_reflns_number 19401
_diffrn_reflns_theta_full 25.25
_diffrn_reflns_theta_max 25.25
_diffrn_reflns_theta_min 1.33
_exptl_absorpt_coefficient_mu 0.116
_exptl_absorpt_correction_T_max 0.7456
_exptl_absorpt_correction_T_min 0.5687
_exptl_absorpt_correction_type multi-scan
_exptl_crystal_colour colourless
_exptl_crystal_density_diffrn 1.158
_exptl_crystal_description block
_exptl_crystal_F_000 1968
_exptl_crystal_size_max 0.50
_exptl_crystal_size_mid 0.40
_exptl_crystal_size_min 0.30
_refine_diff_density_max 0.330
_refine_diff_density_min -0.316
_refine_diff_density_rms 0.062
_refine_ls_extinction_method none
_refine_ls_goodness_of_fit_ref 1.031
_refine_ls_hydrogen_treatment riding
_refine_ls_matrix_type full
_refine_ls_number_parameters 307
_refine_ls_number_reflns 4867
_refine_ls_number_restraints 0
_refine_ls_restrained_S_all 1.031
_refine_ls_R_factor_all 0.1218
_refine_ls_R_factor_gt 0.0693
_refine_ls_shift/su_max 0.001
_refine_ls_shift/su_mean 0.000
_refine_ls_structure_factor_coef Fsqd
_refine_ls_weighting_details 'calc w=1/[\s^2^(Fo^2^)+(0.1155P)^2^+0.1079P] where P=(Fo^2^+2Fc^2^)/3'
_refine_ls_weighting_scheme calc
_refine_ls_wR_factor_gt 0.1771
_refine_ls_wR_factor_ref 0.2170
_reflns_number_gt 2929
_reflns_number_total 4867
_reflns_threshold_expression >2sigma(I)
_cod_data_source_file ja410233e_si_001_3.cif
_cod_data_source_block Z-5d
_cod_database_code 4121324

loop_
_symmetry_equiv_pos_as_xyz
'x, y, z'
'-x, y, -z+1/2'
'x+1/2, y+1/2, z'
'-x+1/2, y+1/2, -z+1/2'
'-x, -y, -z'
'x, -y, z-1/2'
'-x+1/2, -y+1/2, -z'
'x+1/2, -y+1/2, z-1/2'

loop_
_atom_site_label
_atom_site_type_symbol
_atom_site_fract_x
_atom_site_fract_y
_atom_site_fract_z
_atom_site_U_iso_or_equiv
_atom_site_adp_type
_atom_site_occupancy
_atom_site_symmetry_multiplicity
_atom_site_calc_flag
_atom_site_refinement_flags
Si1 Si 0.96581(3) 0.06660(14) 0.88291(3) 0.0416(3) Uani 1 1 d .
C1 C 0.84462(10) 0.3992(5) 0.96564(12) 0.0378(8) Uani 1 1 d .
C2 C 0.87787(9) 0.2335(4) 0.94906(11) 0.0302(7) Uani 1 1 d .
C11 C 0.83243(10) 0.5192(5) 0.91433(12) 0.0408(8) Uani 1 1 d .
H11A H 0.8510 0.6308 0.9183 0.049 Uiso 1 1 calc R
C12 C 0.78528(11) 0.5844(5) 0.90598(14) 0.0514(9) Uani 1 1 d .
H12A H 0.7664 0.4759 0.8998 0.062 Uiso 1 1 calc R
H12B H 0.7791 0.6451 0.9394 0.062 Uiso 1 1 calc R
C13 C 0.77463(12) 0.7184(6) 0.85819(15) 0.0590(10) Uani 1 1 d .
H13A H 0.7957 0.8197 0.8625 0.071 Uiso 1 1 calc R
H13B H 0.7780 0.6530 0.8244 0.071 Uiso 1 1 calc R
C14 C 0.72972(13) 0.8007(7) 0.8524(2) 0.0836(15) Uani 1 1 d .
H14A H 0.7262 0.8659 0.8862 0.100 Uiso 1 1 calc R
H14B H 0.7086 0.6997 0.8478 0.100 Uiso 1 1 calc R
C15 C 0.71968(16) 0.9349(8) 0.8047(2) 0.1057(19) Uani 1 1 d .
H15A H 0.6904 0.9803 0.8034 0.159 Uiso 1 1 calc R
H15B H 0.7226 0.8714 0.7709 0.159 Uiso 1 1 calc R
H15C H 0.7396 1.0382 0.8096 0.159 Uiso 1 1 calc R
C16 C 0.84581(11) 0.4015(5) 0.86657(12) 0.0453(9) Uani 1 1 d .
H16A H 0.8209 0.3312 0.8489 0.054 Uiso 1 1 calc R
H16B H 0.8558 0.4832 0.8393 0.054 Uiso 1 1 calc R
C17 C 0.88219(10) 0.2676(4) 0.88930(11) 0.0341(7) Uani 1 1 d .
C18 C 0.91263(10) 0.1986(5) 0.86108(11) 0.0364(8) Uani 1 1 d .
C19 C 0.95945(12) -0.1575(5) 0.91961(14) 0.0533(9) Uani 1 1 d .
H19A H 0.9875 -0.2151 0.9291 0.080 Uiso 1 1 calc R
H19B H 0.9407 -0.2398 0.8961 0.080 Uiso 1 1 calc R
H19C H 0.9469 -0.1331 0.9526 0.080 Uiso 1 1 calc R
C20 C 1.00447(11) 0.2385(6) 0.92086(15) 0.0599(11) Uani 1 1 d .
H20A H 1.0318 0.1781 0.9328 0.090 Uiso 1 1 calc R
H20B H 0.9925 0.2847 0.9523 0.090 Uiso 1 1 calc R
H20C H 1.0089 0.3408 0.8969 0.090 Uiso 1 1 calc R
C21 C 0.98961(13) -0.0015(7) 0.82004(15) 0.0689(12) Uani 1 1 d .
H21A H 1.0163 -0.0685 0.8306 0.103 Uiso 1 1 calc R
H21B H 0.9954 0.1089 0.7999 0.103 Uiso 1 1 calc R
H21C H 0.9694 -0.0799 0.7972 0.103 Uiso 1 1 calc R
C22 C 0.90950(11) 0.2584(5) 0.80140(12) 0.0433(8) Uani 1 1 d .
C23 C 0.93093(13) 0.4195(5) 0.78842(15) 0.0577(10) Uani 1 1 d .
H23A H 0.9451 0.4943 0.8164 0.069 Uiso 1 1 calc R
C24 C 0.93128(16) 0.4691(7) 0.7334(2) 0.0819(15) Uani 1 1 d .
H24A H 0.9456 0.5774 0.7251 0.098 Uiso 1 1 calc R
C25 C 0.91101(16) 0.3620(8) 0.69218(18) 0.0842(16) Uani 1 1 d .
H25A H 0.9118 0.3964 0.6557 0.101 Uiso 1 1 calc R
C26 C 0.88955(13) 0.2044(7) 0.70363(14) 0.0694(13) Uani 1 1 d .
H26A H 0.8755 0.1321 0.6749 0.083 Uiso 1 1 calc R
C27 C 0.88837(11) 0.1503(6) 0.75772(12) 0.0489(9) Uani 1 1 d .
C28 C 0.86339(14) -0.0191(7) 0.76795(16) 0.0661(11) Uani 1 1 d .
B3 B 0.89936(12) 0.4136(6) 0.99167(14) 0.0387(9) Uani 1 1 d .
H3 H 0.9220 0.5203 0.9801 0.046 Uiso 1 1 calc R
B4 B 0.85800(13) 0.4688(6) 1.03208(15) 0.0495(11) Uani 1 1 d .
H4 H 0.8538 0.6120 1.0469 0.059 Uiso 1 1 calc R
B5 B 0.81265(13) 0.3240(6) 1.01239(16) 0.0490(11) Uani 1 1 d .
H5 H 0.7793 0.3735 1.0146 0.059 Uiso 1 1 calc R
B6 B 0.82481(12) 0.1743(5) 0.95858(16) 0.0415(9) Uani 1 1 d .
H6 H 0.7994 0.1264 0.9256 0.050 Uiso 1 1 calc R
B7 B 0.91515(12) 0.1794(6) 1.00433(13) 0.0387(9) Uani 1 1 d .
H7 H 0.9485 0.1327 1.0012 0.046 Uiso 1 1 calc R
B8 B 0.90323(14) 0.3256(6) 1.05856(15) 0.0490(11) Uani 1 1 d .
H8 H 0.9287 0.3739 1.0914 0.059 Uiso 1 1 calc R
B9 B 0.84970(14) 0.2693(7) 1.07157(16) 0.0556(12) Uani 1 1 d .
H9 H 0.8405 0.2813 1.1132 0.067 Uiso 1 1 calc R
B10 B 0.82888(14) 0.0876(6) 1.02572(17) 0.0526(11) Uani 1 1 d .
H10 H 0.8060 -0.0183 1.0373 0.063 Uiso 1 1 calc R
B11 B 0.86973(13) 0.0321(6) 0.98373(15) 0.0429(9) Uani 1 1 d .
H11 H 0.8736 -0.1090 0.9671 0.051 Uiso 1 1 calc R
B12 B 0.88484(13) 0.0874(6) 1.05424(15) 0.0483(10) Uani 1 1 d .
H12 H 0.8983 -0.0192 1.0843 0.058 Uiso 1 1 calc R
F1 F 0.85157(13) -0.1192(5) 0.72397(12) 0.1407(15) Uani 1 1 d .
F2 F 0.82681(9) 0.0242(5) 0.78813(14) 0.1133(11) Uani 1 1 d .
F3 F 0.88366(9) -0.1345(4) 0.80505(11) 0.0928(9) Uani 1 1 d .

loop_
_atom_site_aniso_label
_atom_site_aniso_U_11
_atom_site_aniso_U_22
_atom_site_aniso_U_33
_atom_site_aniso_U_23
_atom_site_aniso_U_13
_atom_site_aniso_U_12
Si1 0.0492(5) 0.0470(7) 0.0311(5) 0.0028(4) 0.0147(4) 0.0047(5)
C1 0.0433(17) 0.032(2) 0.0413(17) -0.0041(14) 0.0175(14) -0.0025(14)
C2 0.0396(15) 0.0242(18) 0.0285(14) -0.0021(13) 0.0107(12) -0.0026(13)
C11 0.0510(18) 0.032(2) 0.0416(17) 0.0003(15) 0.0138(14) -0.0003(16)
C12 0.053(2) 0.047(2) 0.056(2) -0.0006(18) 0.0163(16) 0.0082(18)
C13 0.059(2) 0.058(3) 0.060(2) 0.008(2) 0.0100(18) 0.010(2)
C14 0.060(3) 0.085(4) 0.106(4) 0.025(3) 0.013(2) 0.018(2)
C15 0.075(3) 0.104(5) 0.134(5) 0.045(4) -0.002(3) 0.024(3)
C16 0.054(2) 0.049(2) 0.0343(16) 0.0037(16) 0.0103(14) 0.0071(17)
C17 0.0468(16) 0.0304(19) 0.0259(14) -0.0023(13) 0.0073(12) -0.0045(15)
C18 0.0505(17) 0.033(2) 0.0275(14) -0.0004(13) 0.0119(13) -0.0060(15)
C19 0.069(2) 0.045(2) 0.0476(19) 0.0025(18) 0.0143(17) 0.0113(19)
C20 0.052(2) 0.071(3) 0.058(2) 0.008(2) 0.0111(17) -0.009(2)
C21 0.074(3) 0.092(3) 0.047(2) 0.004(2) 0.0299(19) 0.022(2)
C22 0.0564(19) 0.046(2) 0.0308(16) 0.0078(16) 0.0167(14) 0.0145(18)
C23 0.073(2) 0.050(3) 0.055(2) 0.0092(19) 0.0257(19) 0.001(2)
C24 0.095(3) 0.079(4) 0.081(3) 0.044(3) 0.045(3) 0.021(3)
C25 0.095(3) 0.120(5) 0.044(2) 0.034(3) 0.030(2) 0.033(3)
C26 0.074(3) 0.107(4) 0.0275(17) 0.011(2) 0.0101(17) 0.025(3)
C27 0.056(2) 0.061(3) 0.0307(16) 0.0020(17) 0.0119(15) 0.0133(19)
C28 0.080(3) 0.071(3) 0.045(2) -0.012(2) 0.003(2) -0.006(3)
B3 0.049(2) 0.031(2) 0.0364(18) -0.0068(16) 0.0083(16) -0.0075(17)
B4 0.064(2) 0.049(3) 0.039(2) -0.0130(19) 0.0194(18) -0.002(2)
B5 0.050(2) 0.054(3) 0.049(2) 0.003(2) 0.0272(18) -0.003(2)
B6 0.0420(19) 0.034(2) 0.051(2) -0.0066(18) 0.0153(17) -0.0124(18)
B7 0.048(2) 0.043(3) 0.0263(17) 0.0001(16) 0.0088(15) -0.0038(18)
B8 0.066(3) 0.049(3) 0.0327(19) -0.0068(18) 0.0114(18) 0.002(2)
B9 0.074(3) 0.062(3) 0.036(2) 0.002(2) 0.0269(19) 0.008(2)
B10 0.057(2) 0.049(3) 0.057(2) 0.012(2) 0.026(2) -0.006(2)
B11 0.057(2) 0.031(2) 0.044(2) 0.0014(17) 0.0192(18) -0.0066(19)
B12 0.060(2) 0.052(3) 0.0374(19) 0.0093(19) 0.0215(17) 0.002(2)
F1 0.213(4) 0.131(3) 0.0704(18) -0.0396(19) -0.007(2) -0.069(3)
F2 0.0854(19) 0.101(3) 0.162(3) 0.003(2) 0.048(2) -0.0183(17)
F3 0.122(2) 0.0579(17) 0.0899(18) 0.0108(15) -0.0135(16) -0.0144(15)

loop_
_atom_type_symbol
_atom_type_description
_atom_type_scat_dispersion_real
_atom_type_scat_dispersion_imag
_atom_type_scat_source
C C 0.0033 0.0016 'International Tables Vol C Tables 4.2.6.8 and 6.1.1.4'
H H 0.0000 0.0000 'International Tables Vol C Tables 4.2.6.8 and 6.1.1.4'
B B 0.0013 0.0007 'International Tables Vol C Tables 4.2.6.8 and 6.1.1.4'
F F 0.0171 0.0103 'International Tables Vol C Tables 4.2.6.8 and 6.1.1.4'
Si Si 0.0817 0.0704 'International Tables Vol C Tables 4.2.6.8 and 6.1.1.4'

loop_
_geom_angle_atom_site_label_1
_geom_angle_atom_site_label_2
_geom_angle_atom_site_label_3
_geom_angle
C19 Si1 C21 104.81(19)
C19 Si1 C20 115.38(17)
C21 Si1 C20 106.42(19)
C19 Si1 C18 114.54(15)
C21 Si1 C18 108.86(15)
C20 Si1 C18 106.41(16)
C11 C1 C2 106.9(2)
C11 C1 B4 128.7(3)
C2 C1 B4 111.6(3)
C11 C1 B5 129.2(3)
C2 C1 B5 112.3(3)
B4 C1 B5 62.3(2)
C11 C1 B6 113.5(3)
C2 C1 B6 62.16(19)
B4 C1 B6 114.0(3)
B5 C1 B6 62.6(2)
C11 C1 B3 112.8(3)
C2 C1 B3 61.42(19)
B4 C1 B3 62.2(2)
B5 C1 B3 113.8(3)
B6 C1 B3 114.2(3)
C17 C2 C1 105.4(2)
C17 C2 B7 132.0(2)
C1 C2 B7 110.2(2)
C17 C2 B11 131.1(3)
C1 C2 B11 109.9(2)
B7 C2 B11 62.8(2)
C17 C2 B3 112.8(2)
C1 C2 B3 61.36(19)
B7 C2 B3 61.7(2)
B11 C2 B3 113.4(2)
C17 C2 B6 112.4(2)
C1 C2 B6 60.72(19)
B7 C2 B6 112.8(2)
B11 C2 B6 61.4(2)
B3 C2 B6 113.0(2)
C12 C11 C1 114.0(3)
C12 C11 C16 114.8(3)
C1 C11 C16 104.9(3)
C13 C12 C11 113.6(3)
C14 C13 C12 114.9(3)
C13 C14 C15 114.3(4)
C17 C16 C11 109.2(2)
C18 C17 C2 127.3(3)
C18 C17 C16 125.5(3)
C2 C17 C16 107.2(2)
C17 C18 C22 116.1(3)
C17 C18 Si1 132.8(2)
C22 C18 Si1 110.3(2)
C23 C22 C27 117.9(3)
C23 C22 C18 119.2(3)
C27 C22 C18 122.7(3)
C22 C23 C24 120.0(4)
C25 C24 C23 120.9(4)
C24 C25 C26 120.4(4)
C25 C26 C27 120.5(4)
C26 C27 C22 120.2(4)
C26 C27 C28 118.4(4)
C22 C27 C28 121.4(3)
F1 C28 F3 106.1(4)
F1 C28 F2 106.2(4)
F3 C28 F2 103.7(4)
F1 C28 C27 113.8(4)
F3 C28 C27 114.8(3)
F2 C28 C27 111.4(4)
C1 B3 C2 57.21(18)
C1 B3 B8 105.1(3)
C2 B3 B8 105.6(3)
C1 B3 B7 104.0(3)
C2 B3 B7 58.20(19)
B8 B3 B7 60.7(2)
C1 B3 B4 58.0(2)
C2 B3 B4 104.8(3)
B8 B3 B4 61.0(2)
B7 B3 B4 108.6(3)
C1 B4 B5 59.0(2)
C1 B4 B9 104.8(3)
B5 B4 B9 60.1(2)
C1 B4 B3 59.80(19)
B5 B4 B3 109.2(3)
B9 B4 B3 107.4(3)
C1 B4 B8 104.8(3)
B5 B4 B8 108.6(3)
B9 B4 B8 60.2(2)
B3 B4 B8 58.8(2)
C1 B5 B4 58.7(2)
C1 B5 B9 104.5(3)
B4 B5 B9 60.1(2)
C1 B5 B6 59.20(19)
B4 B5 B6 108.3(2)
B9 B5 B6 107.2(3)
C1 B5 B10 104.3(3)
B4 B5 B10 108.3(3)
B9 B5 B10 60.3(3)
B6 B5 B10 58.8(2)
C1 B6 C2 57.11(18)
C1 B6 B10 105.0(3)
C2 B6 B10 105.5(3)
C1 B6 B11 104.5(3)
C2 B6 B11 58.28(19)
B10 B6 B11 61.1(2)
C1 B6 B5 58.2(2)
C2 B6 B5 104.7(2)
B10 B6 B5 60.7(2)
B11 B6 B5 109.0(3)
C2 B7 B3 60.1(2)
C2 B7 B8 105.9(3)
B3 B7 B8 59.2(2)
C2 B7 B12 105.6(3)
B3 B7 B12 108.3(3)
B8 B7 B12 60.9(2)
C2 B7 B11 58.9(2)
B3 B7 B11 108.9(3)
B8 B7 B11 108.9(3)
B12 B7 B11 60.0(2)
B3 B8 B7 60.1(2)
B3 B8 B9 107.8(3)
B7 B8 B9 107.4(3)
B3 B8 B4 60.2(2)
B7 B8 B4 107.6(3)
B9 B8 B4 59.3(2)
B3 B8 B12 107.9(3)
B7 B8 B12 59.5(2)
B9 B8 B12 60.0(2)
B4 B8 B12 107.2(3)
B4 B9 B5 59.8(2)
B4 B9 B8 60.5(2)
B5 B9 B8 108.6(3)
B4 B9 B10 108.2(3)
B5 B9 B10 60.3(2)
B8 B9 B10 108.5(3)
B4 B9 B12 108.6(3)
B5 B9 B12 108.3(3)
B8 B9 B12 60.4(2)
B10 B9 B12 59.8(2)
B6 B10 B12 108.0(3)
B6 B10 B9 107.9(3)
B12 B10 B9 60.3(2)
B6 B10 B5 60.6(2)
B12 B10 B5 108.0(3)
B9 B10 B5 59.4(2)
B6 B10 B11 59.9(2)
B12 B10 B11 59.6(2)
B9 B10 B11 107.6(3)
B5 B10 B11 108.1(3)
C2 B11 B6 60.3(2)
C2 B11 B12 105.0(3)
B6 B11 B12 107.5(3)
C2 B11 B7 58.31(19)
B6 B11 B7 108.3(3)
B12 B11 B7 59.9(2)
C2 B11 B10 105.4(3)
B6 B11 B10 59.0(2)
B12 B11 B10 60.0(2)
B7 B11 B10 107.6(3)
B7 B12 B11 60.1(2)
B7 B12 B10 108.1(3)
B11 B12 B10 60.4(2)
B7 B12 B9 107.1(3)
B11 B12 B9 107.9(3)
B10 B12 B9 59.9(3)
B7 B12 B8 59.5(2)
B11 B12 B8 107.9(3)
B10 B12 B8 107.9(3)
B9 B12 B8 59.6(2)

loop_
_geom_bond_atom_site_label_1
_geom_bond_atom_site_label_2
_geom_bond_distance
Si1 C19 1.861(4)
Si1 C21 1.863(3)
Si1 C20 1.870(4)
Si1 C18 1.909(3)
C1 C11 1.525(4)
C1 C2 1.657(4)
C1 B4 1.698(5)
C1 B5 1.703(4)
C1 B6 1.721(5)
C1 B3 1.730(5)
C2 C17 1.509(4)
C2 B7 1.698(4)
C2 B11 1.709(5)
C2 B3 1.731(5)
C2 B6 1.745(4)
C11 C12 1.520(4)
C11 C16 1.544(4)
C12 C13 1.514(5)
C13 C14 1.499(5)
C14 C15 1.509(6)
C16 C17 1.523(4)
C17 C18 1.339(4)
C18 C22 1.514(4)
C22 C23 1.388(5)
C22 C27 1.406(5)
C23 C24 1.395(5)
C24 C25 1.351(7)
C25 C26 1.357(7)
C26 C27 1.386(5)
C27 C28 1.478(6)
C28 F1 1.303(4)
C28 F3 1.320(5)
C28 F2 1.335(5)
B3 B8 1.744(5)
B3 B7 1.760(6)
B3 B4 1.770(5)
B4 B5 1.758(6)
B4 B9 1.762(6)
B4 B8 1.783(6)
B5 B9 1.763(6)
B5 B6 1.779(5)
B5 B10 1.780(6)
B6 B10 1.746(5)
B6 B11 1.764(6)
B7 B8 1.770(5)
B7 B12 1.770(5)
B7 B11 1.774(5)
B8 B9 1.778(6)
B8 B12 1.794(6)
B9 B10 1.779(7)
B9 B12 1.785(6)
B10 B12 1.777(6)
B10 B11 1.784(5)
B11 B12 1.771(5)
